data_2210016
loop_
_publ_author_name
'Ettis, Hasna'
'Na\"ili, Houcine'
'Mhiri, Tahar'

_publ_section_title
;
 RbGd(PO~3~)~4~
;
_journal_issue 8
_journal_name_full 'Acta Crystallographica Section E'
_journal_page_first i166
_journal_page_last i168
_journal_paper_doi 10.1107/S1600536806025487
_journal_volume 62
_journal_year 2006
_chemical_formula_iupac 'Rb1 Gd1 (P O3)4'
_chemical_formula_structural 'Rb1 Gd1 (P O3)4'
_chemical_formula_sum 'Gd O12 P4 Rb'
_chemical_formula_weight 558.60
_chemical_name_systematic
;
Rubidium gadolinium polyphosphate
;
_space_group_IT_number 14
_symmetry_cell_setting monoclinic
_symmetry_space_group_name_Hall '-P 2yn'
_symmetry_space_group_name_H-M 'P 1 21/n 1'
_atom_sites_solution_primary direct
_atom_sites_solution_secondary difmap
_cell_angle_alpha 90.00
_cell_angle_beta 106.20(10)
_cell_angle_gamma 90.00
_cell_formula_units_Z 4
_cell_length_a 10.385(2)
_cell_length_b 8.976(2)
_cell_length_c 11.008(2)
_cell_measurement_reflns_used 25
_cell_measurement_temperature 298(2)
_cell_measurement_theta_max 15
_cell_measurement_theta_min 11
_cell_volume 985.4(6)
_computing_cell_refinement 'CAD-4 Software'
_computing_data_collection 'CAD-4 Software (Enraf--Nonius, 1989)'
_computing_data_reduction 'MolEN (Fair, 1990)'
_computing_molecular_graphics 'DIAMOND (Brandenburg & Berndt, 2001) and ORTEP-3 (Farrugia, 1997).'
_computing_publication_material SHELXL97
_computing_structure_refinement 'SHELXL97 (Sheldrick, 1997)'
_computing_structure_solution 'SHELXS97 (Sheldrick, 1997)'
_diffrn_ambient_temperature 298(2)
_diffrn_measured_fraction_theta_full 0.997
_diffrn_measured_fraction_theta_max 0.997
_diffrn_measurement_device 'Enraf--Nonius CAD-4'
_diffrn_measurement_method \q/2\q
_diffrn_radiation_monochromator graphite
_diffrn_radiation_source 'fine-focus sealed tube'
_diffrn_radiation_type MoK\a
_diffrn_radiation_wavelength 0.71073
_diffrn_reflns_av_R_equivalents 0.0238
_diffrn_reflns_av_sigmaI/netI 0.0356
_diffrn_reflns_limit_h_max 13
_diffrn_reflns_limit_h_min 0
_diffrn_reflns_limit_k_max 11
_diffrn_reflns_limit_k_min -1
_diffrn_reflns_limit_l_max 13
_diffrn_reflns_limit_l_min -14
_diffrn_reflns_number 2537
_diffrn_reflns_theta_full 26.97
_diffrn_reflns_theta_max 26.97
_diffrn_reflns_theta_min 2.39
_diffrn_standards_decay_% 1.26
_diffrn_standards_interval_time 60
_diffrn_standards_number 2
_exptl_absorpt_coefficient_mu 12.350
_exptl_absorpt_correction_T_max .178
_exptl_absorpt_correction_T_min .129
_exptl_absorpt_correction_type psi-scan
_exptl_absorpt_process_details
;
(North <i>et al.</i>,  1968)
;
_exptl_crystal_colour colourless
_exptl_crystal_density_diffrn 3.765
_exptl_crystal_density_method 'not measured'
_exptl_crystal_description 'truncated hexagonal pyramid'
_exptl_crystal_F_000 1028
_exptl_crystal_size_max 0.18
_exptl_crystal_size_mid 0.18
_exptl_crystal_size_min 0.14
_refine_diff_density_max 0.794
_refine_diff_density_min -0.776
_refine_ls_extinction_coef 0.0152(4)
_refine_ls_extinction_expression Fc^*^=kFc[1+0.001xFc^2^\l^3^/sin(2\q)]^-1/4^
_refine_ls_extinction_method SHELXL97
_refine_ls_goodness_of_fit_ref 1.065
_refine_ls_matrix_type full
_refine_ls_number_parameters 164
_refine_ls_number_reflns 2137
_refine_ls_number_restraints 0
_refine_ls_restrained_S_all 1.065
_refine_ls_R_factor_all 0.0308
_refine_ls_R_factor_gt 0.0232
_refine_ls_shift/su_max 0.000
_refine_ls_shift/su_mean 0.000
_refine_ls_structure_factor_coef Fsqd
_refine_ls_weighting_details 'w=1/[\s^2^(Fo^2^)+(0.0237P)^2^+1.2148P] where P=(Fo^2^+2Fc^2^)/3'
_refine_ls_weighting_scheme calc
_refine_ls_wR_factor_gt 0.0532
_refine_ls_wR_factor_ref 0.0559
_reflns_number_gt 1878
_reflns_number_total 2137
_reflns_threshold_expression I>2\s(I)
_cod_data_source_file wm2023.cif
_cod_data_source_block I
_cod_original_sg_symbol_H-M 'P 21/n'
_cod_original_formula_sum 'Gd1 O12 P4 Rb1'
_cod_database_code 2210016
_cod_database_fobs_code 2210016

loop_
_symmetry_equiv_pos_as_xyz
'x, y, z'
'-x+1/2, y+1/2, -z+1/2'
'-x, -y, -z'
'x-1/2, -y-1/2, z-1/2'

loop_
_atom_site_type_symbol
_atom_site_label
_atom_site_fract_x
_atom_site_fract_y
_atom_site_fract_z
_atom_site_U_iso_or_equiv
_atom_site_adp_type
_atom_site_calc_flag
_atom_site_occupancy
Gd Gd 0.49925(2) 0.27258(3) 0.18283(2) 0.00615(10) Uani d 1
Rb Rb 0.69271(6) 0.56828(7) 0.45770(5) 0.02362(15) Uani d 1
P P1 0.64547(12) -0.09374(14) 0.25926(11) 0.0074(2) Uani d 1
P P2 0.45989(12) -0.32739(14) 0.13745(11) 0.0070(2) Uani d 1
P P3 0.24733(12) -0.47457(14) 0.22319(11) 0.0068(2) Uani d 1
P P4 0.17479(12) -0.60731(14) -0.02223(11) 0.0073(2) Uani d 1
O O1 0.1403(3) -0.5456(4) 0.1023(3) 0.0096(7) Uani d 1
O O2 0.3541(3) -0.5840(4) 0.2843(3) 0.0093(7) Uani d 1
O O3 0.5224(3) -0.2075(4) 0.2460(3) 0.0112(7) Uani d 1
O O4 0.6011(3) 0.0380(4) 0.1756(3) 0.0125(7) Uani d 1
O O5 0.4375(4) -0.2563(4) 0.0106(3) 0.0128(7) Uani d 1
O O6 0.1704(3) -0.4063(4) 0.3045(3) 0.0099(7) Uani d 1
O O7 0.7625(3) -0.1800(4) 0.2463(3) 0.0134(7) Uani d 1
O O8 0.0669(3) -0.7099(4) -0.0936(3) 0.0122(7) Uani d 1
O O9 0.3155(3) -0.6623(4) 0.0160(3) 0.0129(7) Uani d 1
O O10 0.5380(3) -0.4674(4) 0.1704(3) 0.0104(7) Uani d 1
O O11 0.3138(3) -0.3434(4) 0.1603(3) 0.0082(7) Uani d 1
O O12 0.6682(3) -0.0489(4) 0.4033(3) 0.0123(7) Uani d 1

loop_
_atom_site_aniso_label
_atom_site_aniso_U_11
_atom_site_aniso_U_22
_atom_site_aniso_U_33
_atom_site_aniso_U_12
_atom_site_aniso_U_13
_atom_site_aniso_U_23
Gd 0.00708(14) 0.00607(14) 0.00537(13) 0.00036(9) 0.00183(9) 0.00075(8)
Rb 0.0247(3) 0.0334(3) 0.0125(3) -0.0040(2) 0.0048(2) 0.0025(2)
P1 0.0076(5) 0.0069(6) 0.0073(6) -0.0009(5) 0.0015(4) -0.0013(4)
P2 0.0079(5) 0.0066(6) 0.0070(5) -0.0012(5) 0.0025(4) -0.0008(4)
P3 0.0083(5) 0.0074(6) 0.0055(5) 0.0001(5) 0.0031(4) -0.0005(5)
P4 0.0089(5) 0.0086(6) 0.0040(5) 0.0003(5) 0.0011(4) 0.0004(5)
O1 0.0097(16) 0.0127(17) 0.0080(16) -0.0022(14) 0.0053(13) -0.0017(14)
O2 0.0128(16) 0.0090(17) 0.0073(16) 0.0040(14) 0.0046(13) -0.0001(13)
O3 0.0113(17) 0.0134(18) 0.0095(17) -0.0026(14) 0.0040(13) -0.0025(14)
O4 0.0183(18) 0.0111(18) 0.0084(16) 0.0021(15) 0.0040(14) 0.0017(14)
O5 0.0152(17) 0.0182(19) 0.0064(16) -0.0010(15) 0.0052(14) 0.0004(14)
O6 0.0116(16) 0.0110(17) 0.0085(16) 0.0005(14) 0.0052(13) -0.0015(13)
O7 0.0114(16) 0.0131(18) 0.0150(18) 0.0038(15) 0.0028(14) -0.0027(15)
O8 0.0132(17) 0.0133(18) 0.0093(16) -0.0051(14) 0.0020(14) -0.0021(14)
O9 0.0131(17) 0.0188(19) 0.0062(16) 0.0024(16) 0.0014(13) 0.0023(14)
O10 0.0080(15) 0.0080(17) 0.0157(17) 0.0009(14) 0.0039(13) 0.0018(14)
O11 0.0080(15) 0.0052(16) 0.0122(16) -0.0005(13) 0.0043(13) 0.0016(13)
O12 0.0176(18) 0.0110(17) 0.0055(16) 0.0001(15) -0.0014(13) -0.0018(13)

loop_
_atom_type_symbol
_atom_type_description
_atom_type_scat_dispersion_real
_atom_type_scat_dispersion_imag
_atom_type_scat_source
O O 0.0106 0.0060 'International Tables Vol C Tables 4.2.6.8 and 6.1.1.4'
P P 0.1023 0.0942 'International Tables Vol C Tables 4.2.6.8 and 6.1.1.4'
Rb Rb -0.9393 2.9676 'International Tables Vol C Tables 4.2.6.8 and 6.1.1.4'
Gd Gd -0.1653 3.9035 'International Tables Vol C Tables 4.2.6.8 and 6.1.1.4'

loop_
_geom_angle_atom_site_label_1
_geom_angle_atom_site_label_2
_geom_angle_atom_site_label_3
_geom_angle_site_symmetry_1
_geom_angle_site_symmetry_3
_geom_angle
_geom_angle_publ_flag
O9 Gd O4 1_565 . 118.24(12) no
O9 Gd O10 1_565 1_565 79.78(12) no
O4 Gd O10 . 1_565 141.83(12) no
O9 Gd O5 1_565 3_655 71.44(12) no
O4 Gd O5 . 3_655 71.39(12) no
O10 Gd O5 1_565 3_655 85.20(12) no
O9 Gd O7 1_565 2_655 138.79(12) no
O4 Gd O7 . 2_655 74.96(12) no
O10 Gd O7 1_565 2_655 70.81(12) no
O5 Gd O7 3_655 2_655 77.80(12) no
O9 Gd O6 1_565 2 76.21(12) no
O4 Gd O6 . 2 75.58(11) no
O10 Gd O6 1_565 2 142.47(11) no
O5 Gd O6 3_655 2 113.26(11) no
O7 Gd O6 2_655 2 142.75(12) no
O9 Gd O8 1_565 4_656 143.20(12) no
O4 Gd O8 . 4_656 79.78(12) no
O10 Gd O8 1_565 4_656 106.22(12) no
O5 Gd O8 3_655 4_656 144.17(12) no
O7 Gd O8 2_655 4_656 74.47(12) no
O6 Gd O8 2 4_656 78.31(11) no
O9 Gd O2 1_565 1_565 75.89(11) no
O4 Gd O2 . 1_565 144.36(11) no
O10 Gd O2 1_565 1_565 69.46(11) no
O5 Gd O2 3_655 1_565 141.61(12) no
O7 Gd O2 2_655 1_565 117.43(12) no
O6 Gd O2 2 1_565 76.93(11) no
O8 Gd O2 4_656 1_565 72.77(11) no
O9 Gd Rb 1_565 . 123.04(9) no
O4 Gd Rb . . 117.92(8) no
O10 Gd Rb 1_565 . 49.61(8) no
O5 Gd Rb 3_655 . 119.62(9) no
O7 Gd Rb 2_655 . 53.19(9) no
O6 Gd Rb 2 . 127.02(8) no
O8 Gd Rb 4_656 . 57.24(9) no
O2 Gd Rb 1_565 . 64.24(8) no
O9 Gd Rb 1_565 2_645 110.47(8) no
O4 Gd Rb . 2_645 39.62(8) no
O10 Gd Rb 1_565 2_645 103.97(8) no
O5 Gd Rb 3_655 2_645 41.03(9) no
O7 Gd Rb 2_655 2_645 52.99(9) no
O6 Gd Rb 2 2_645 111.25(8) no
O8 Gd Rb 4_656 2_645 103.29(8) no
O2 Gd Rb 1_565 2_645 170.36(8) no
Rb Gd Rb . 2_645 106.172(8) no
O9 Gd Rb 1_565 4_565 56.64(9) no
O4 Gd Rb . 4_565 68.89(8) no
O10 Gd Rb 1_565 4_565 136.30(8) no
O5 Gd Rb 3_655 4_565 78.55(9) no
O7 Gd Rb 2_655 4_565 141.50(9) no
O6 Gd Rb 2 4_565 35.36(8) no
O8 Gd Rb 4_656 4_565 110.65(9) no
O2 Gd Rb 1_565 4_565 99.89(8) no
Rb Gd Rb . 4_565 161.541(15) no
Rb Gd Rb 2_645 4_565 89.723(11) no
O4 Rb O5 2_655 4_666 56.31(10) no
O4 Rb O6 2_655 3_656 99.11(9) no
O5 Rb O6 4_666 3_656 86.12(9) no
O4 Rb O2 2_655 3_656 144.00(9) no
O5 Rb O2 4_666 3_656 98.18(9) no
O6 Rb O2 3_656 3_656 50.13(9) no
O4 Rb O10 2_655 1_565 74.11(9) no
O5 Rb O10 4_666 1_565 115.17(9) no
O6 Rb O10 3_656 1_565 144.97(9) no
O2 Rb O10 3_656 1_565 141.46(9) no
O4 Rb O3 2_655 1_565 91.53(9) no
O5 Rb O3 4_666 1_565 93.12(9) no
O6 Rb O3 3_656 1_565 166.61(9) no
O2 Rb O3 3_656 1_565 116.96(9) no
O10 Rb O3 1_565 1_565 46.29(9) no
O4 Rb O7 2_655 2_655 48.09(9) no
O5 Rb O7 4_666 2_655 104.06(9) no
O6 Rb O7 3_656 2_655 98.37(9) no
O2 Rb O7 3_656 2_655 139.97(9) no
O10 Rb O7 1_565 2_655 51.16(9) no
O3 Rb O7 1_565 2_655 94.79(9) no
O4 Rb O11 2_655 4_666 102.24(9) no
O5 Rb O11 4_666 4_666 45.93(9) no
O6 Rb O11 3_656 4_666 77.00(9) no
O2 Rb O11 3_656 4_666 57.62(9) no
O10 Rb O11 1_565 4_666 137.91(9) no
O3 Rb O11 1_565 4_666 92.88(9) no
O7 Rb O11 2_655 4_666 149.44(8) no
O4 Rb O8 2_655 4_656 97.34(9) no
O5 Rb O8 4_666 4_656 145.50(9) no
O6 Rb O8 3_656 4_656 75.89(9) no
O2 Rb O8 3_656 4_656 92.55(9) no
O10 Rb O8 1_565 4_656 71.13(9) no
O3 Rb O8 1_565 4_656 110.96(9) no
O7 Rb O8 2_655 4_656 51.46(8) no
O11 Rb O8 4_666 4_656 148.65(8) no
O4 Rb O7 2_655 1_565 53.43(9) no
O5 Rb O7 4_666 1_565 55.47(9) no
O6 Rb O7 3_656 1_565 140.31(9) no
O2 Rb O7 3_656 1_565 136.18(9) no
O10 Rb O7 1_565 1_565 62.20(8) no
O3 Rb O7 1_565 1_565 43.90(8) no
O7 Rb O7 2_655 1_565 83.531(13) no
O11 Rb O7 4_666 1_565 81.69(8) no
O8 Rb O7 4_656 1_565 129.61(8) no
O4 Rb O12 2_655 1_565 91.97(9) no
O5 Rb O12 4_666 1_565 59.41(9) no
O6 Rb O12 3_656 1_565 128.67(9) no
O2 Rb O12 3_656 1_565 95.30(9) no
O10 Rb O12 1_565 1_565 86.28(8) no
O3 Rb O12 1_565 1_565 42.12(8) no
O7 Rb O12 2_655 1_565 124.66(8) no
O11 Rb O12 4_666 1_565 51.67(8) no
O8 Rb O12 4_656 1_565 151.97(8) no
O7 Rb O12 1_565 1_565 42.28(8) no
O4 Rb P3 2_655 3_656 122.08(7) no
O5 Rb P3 4_666 3_656 92.09(7) no
O6 Rb P3 3_656 3_656 24.98(6) no
O2 Rb P3 3_656 3_656 25.16(6) no
O10 Rb P3 1_565 3_656 152.36(7) no
O3 Rb P3 1_565 3_656 141.99(7) no
O7 Rb P3 2_655 3_656 120.25(7) no
O11 Rb P3 4_666 3_656 64.98(6) no
O8 Rb P3 4_656 3_656 83.90(6) no
O7 Rb P3 1_565 3_656 145.14(6) no
O12 Rb P3 1_565 3_656 113.20(6) no
O7 P1 O4 . . 118.4(2) yes
O7 P1 O12 . . 109.3(2) yes
O4 P1 O12 . . 110.5(2) yes
O7 P1 O3 . . 108.2(2) yes
O4 P1 O3 . . 110.2(2) yes
O12 P1 O3 . . 98.29(19) yes
O7 P1 Rb . 2_645 66.33(15) no
O4 P1 Rb . 2_645 52.30(14) no
O12 P1 Rb . 2_645 126.51(14) no
O3 P1 Rb . 2_645 134.72(14) no
O7 P1 Rb . 1_545 69.52(15) no
O4 P1 Rb . 1_545 170.08(15) no
O12 P1 Rb . 1_545 70.06(14) no
O3 P1 Rb . 1_545 60.26(13) no
Rb P1 Rb 2_645 1_545 135.84(4) no
O10 P2 O5 . . 121.5(2) yes
O10 P2 O3 . . 107.79(19) yes
O5 P2 O3 . . 109.6(2) yes
O10 P2 O11 . . 111.13(19) yes
O5 P2 O11 . . 105.99(19) yes
O3 P2 O11 . . 98.42(18) yes
O10 P2 Rb . 4_565 158.53(14) no
O5 P2 Rb . 4_565 48.68(14) no
O3 P2 Rb . 4_565 93.64(14) no
O11 P2 Rb . 4_565 62.97(12) no
O10 P2 Rb . 1_545 53.19(14) no
O5 P2 Rb . 1_545 150.12(15) no
O3 P2 Rb . 1_545 56.84(13) no
O11 P2 Rb . 1_545 102.54(13) no
Rb P2 Rb 4_565 1_545 146.35(4) no
O6 P3 O2 . . 117.1(2) yes
O6 P3 O1 . . 107.32(19) yes
O2 P3 O1 . . 111.54(19) yes
O6 P3 O11 . . 108.84(19) yes
O2 P3 O11 . . 108.66(19) yes
O1 P3 O11 . . 102.32(18) yes
O6 P3 Rb . 3_656 57.98(14) no
O2 P3 Rb . 3_656 59.15(13) no
O1 P3 Rb . 3_656 128.66(13) no
O11 P3 Rb . 3_656 128.94(13) no
O9 P4 O8 . . 118.6(2) yes
O9 P4 O1 . . 107.94(19) yes
O8 P4 O1 . . 110.36(19) yes
O9 P4 O12 . 4 109.3(2) yes
O8 P4 O12 . 4 110.4(2) yes
O1 P4 O12 . 4 98.33(19) yes
P3 O1 P4 . . 125.1(2) yes
P3 O2 Gd . 1_545 127.50(18) no
P3 O2 Rb . 3_656 95.69(15) no
Gd O2 Rb 1_545 3_656 136.72(13) no
P2 O3 P1 . . 129.7(2) yes
P2 O3 Rb . 1_545 98.43(16) no
P1 O3 Rb . 1_545 93.93(15) no
P1 O4 Gd . . 138.4(2) no
P1 O4 Rb . 2_645 103.91(17) no
Gd O4 Rb . 2_645 109.31(13) no
P2 O5 Gd . 3_655 142.5(2) no
P2 O5 Rb . 4_565 109.14(17) no
Gd O5 Rb 3_655 4_565 106.93(12) no
P3 O6 Gd . 2_545 146.2(2) no
P3 O6 Rb . 3_656 97.04(16) no
Gd O6 Rb 2_545 3_656 116.71(12) no
P1 O7 Gd . 2_645 148.8(2) no
P1 O7 Rb . 2_645 89.30(16) no
Gd O7 Rb 2_645 2_645 90.76(11) no
P1 O7 Rb . 1_545 86.85(16) no
Gd O7 Rb 2_645 1_545 93.15(11) no
Rb O7 Rb 2_645 1_545 175.97(11) no
P4 O8 Gd . 4 129.7(2) no
P4 O8 Rb . 4 107.09(17) no
Gd O8 Rb 4 4 86.54(10) no
P4 O9 Gd . 1_545 146.3(2) no
P2 O10 Gd . 1_545 139.0(2) no
P2 O10 Rb . 1_545 104.57(17) no
Gd O10 Rb 1_545 1_545 95.13(11) no
P2 O11 P3 . . 131.7(2) yes
P2 O11 Rb . 4_565 91.50(14) no
P3 O11 Rb . 4_565 134.48(16) no
P1 O12 P4 . 4_656 134.4(2) yes
P1 O12 Rb . 1_545 84.56(14) no
P4 O12 Rb 4_656 1_545 141.06(17) no

loop_
_geom_bond_atom_site_label_1
_geom_bond_atom_site_label_2
_geom_bond_site_symmetry_2
_geom_bond_distance
_geom_bond_publ_flag
Gd O9 1_565 2.325(3) yes
Gd O4 . 2.368(3) yes
Gd O10 1_565 2.379(3) yes
Gd O5 3_655 2.401(3) yes
Gd O7 2_655 2.416(3) yes
Gd O6 2 2.417(3) yes
Gd O8 4_656 2.430(3) yes
Gd O2 1_565 2.473(3) yes
Gd Rb . 4.1051(6) no
Gd Rb 2_645 4.3297(6) no
Gd Rb 4_565 4.6091(6) no
Rb O4 2_655 2.925(3) yes
Rb O5 4_666 2.971(4) yes
Rb O6 3_656 2.986(3) yes
Rb O2 3_656 3.016(3) yes
Rb O10 1_565 3.139(3) yes
Rb O3 1_565 3.212(4) yes
Rb O7 2_655 3.287(4) yes
Rb O11 4_666 3.330(3) yes
Rb O8 4_656 3.458(4) yes
Rb O7 1_565 3.462(4) yes
Rb O12 1_565 3.485(4) yes
Rb P3 3_656 3.4953(13) no
P1 O7 . 1.481(4) yes
P1 O4 . 1.491(4) yes
P1 O12 . 1.589(3) yes
P1 O3 . 1.611(4) yes
P1 Rb 2_645 3.5887(13) no
P1 Rb 1_545 3.6904(14) no
P2 O10 . 1.485(4) yes
P2 O5 . 1.493(4) yes
P2 O3 . 1.605(4) yes
P2 O11 . 1.611(3) yes
P2 Rb 4_565 3.7372(14) no
P2 Rb 1_545 3.7952(13) no
P3 O6 . 1.487(3) yes
P3 O2 . 1.493(3) yes
P3 O1 . 1.610(3) yes
P3 O11 . 1.616(3) yes
P3 Rb 3_656 3.4953(13) no
P4 O9 . 1.488(4) yes
P4 O8 . 1.494(4) yes
P4 O1 . 1.608(3) yes
P4 O12 4 1.616(4) yes
O2 Gd 1_545 2.473(3) no
O2 Rb 3_656 3.016(3) no
O3 Rb 1_545 3.212(4) no
O4 Rb 2_645 2.925(3) no
O5 Gd 3_655 2.401(3) no
O5 Rb 4_565 2.971(4) no
O6 Gd 2_545 2.417(3) no
O6 Rb 3_656 2.986(3) no
O7 Gd 2_645 2.416(3) no
O7 Rb 2_645 3.287(4) no
O7 Rb 1_545 3.462(4) no
O8 Gd 4 2.430(3) no
O8 Rb 4 3.458(4) no
O9 Gd 1_545 2.325(3) no
O10 Gd 1_545 2.379(3) no
O10 Rb 1_545 3.139(3) no
O11 Rb 4_565 3.330(3) no
O12 P4 4_656 1.616(4) no
O12 Rb 1_545 3.485(4) no
